data_7014487
loop_
_publ_author_name
'Puterov\'a, Zita'
'Valentov\'a, Jindra'
'Bojkov\'a, Zuzana'
'Ko\<z\'i\<sek, Jozef'
'Dev\'insky, Ferdinand'

_publ_section_title
;
 Synthesis, crystal structure and antiradical effect of copper(II)
 Schiff base complexes containing five-, six- and unusual
 seven-membered rings.
;
_journal_issue 7
_journal_name_full 'Dalton transactions (Cambridge, England : 2003)'
_journal_page_first 1484
_journal_page_last 1490
_journal_paper_doi 10.1039/c0dt00901f
_journal_volume 40
_journal_year 2011
_chemical_formula_moiety 'C11 H15 Cu N O6'
_chemical_formula_sum 'C11 H15 Cu N O6'
_chemical_formula_weight 320.78
_chemical_name_systematic
;
?
;
_space_group_IT_number 14
_symmetry_cell_setting monoclinic
_symmetry_space_group_name_Hall '-P 2ybc'
_symmetry_space_group_name_H-M 'P 1 21/c 1'
_atom_sites_solution_hydrogens geom
_atom_sites_solution_primary direct
_atom_sites_solution_secondary difmap
_audit_creation_method SHELXL-97
_cell_angle_alpha 90.00
_cell_angle_beta 109.076(4)
_cell_angle_gamma 90.00
_cell_formula_units_Z 4
_cell_length_a 6.1624(2)
_cell_length_b 25.7141(10)
_cell_length_c 8.8937(4)
_cell_measurement_reflns_used 15521
_cell_measurement_temperature 293(2)
_cell_measurement_theta_max 29.5443
_cell_measurement_theta_min 3.3883
_cell_volume 1331.91(10)
_computing_cell_refinement 'CrysAlis CCD'
_computing_data_collection 'CrysAlis CCD (Oxford Diffraction, 2010)'
_computing_data_reduction 'CrysAlis RED (Oxford Diffraction, 2010)'
_computing_molecular_graphics 'DIAMOND (Brandenburg, 1998)'
_computing_publication_material 'enCIFer (Allen et al., 2008)'
_computing_structure_refinement 'SHELXL-97 (Sheldrick, 2008)'
_computing_structure_solution 'SHELXS-97 (Sheldrick, 2008)'
_diffrn_ambient_temperature 293(2)
_diffrn_measured_fraction_theta_full 0.998
_diffrn_measured_fraction_theta_max 0.930
_diffrn_measurement_device_type
;
Goniometer Xcalibur, detector: Ruby (Gemini Cu)
;
_diffrn_measurement_method '\w scans'
_diffrn_radiation_monochromator graphite
_diffrn_radiation_source 'fine-focus sealed tube'
_diffrn_radiation_type MoK\a
_diffrn_radiation_wavelength 0.71073
_diffrn_reflns_av_R_equivalents 0.0485
_diffrn_reflns_av_sigmaI/netI 0.0272
_diffrn_reflns_limit_h_max 8
_diffrn_reflns_limit_h_min -8
_diffrn_reflns_limit_k_max 35
_diffrn_reflns_limit_k_min -34
_diffrn_reflns_limit_l_max 11
_diffrn_reflns_limit_l_min -12
_diffrn_reflns_number 26634
_diffrn_reflns_theta_full 25.00
_diffrn_reflns_theta_max 29.60
_diffrn_reflns_theta_min 3.39
_diffrn_standards_decay_% 0
_diffrn_standards_interval_time 0
_diffrn_standards_number 0
_exptl_absorpt_coefficient_mu 1.661
_exptl_absorpt_correction_T_max 0.871
_exptl_absorpt_correction_T_min 0.540
_exptl_absorpt_correction_type analytical
_exptl_absorpt_process_details
;
CrysAlis RED, Oxford Diffraction Ltd.,
Version 1.171.33.8 (release 02-06-2008 CrysAlis171 .NET)
(compiled Jun 3 2008,11:28:45)
Analytical numeric absorption correction using a multifaceted crystal
model based on expressions derived by R.C. Clark & J.S. Reid.
(Clark, R. C. & Reid, J. S. (1995). Acta Cryst. A51, 887-897)
;
_exptl_crystal_colour 'dark green'
_exptl_crystal_density_diffrn 1.600
_exptl_crystal_density_method 'not measured'
_exptl_crystal_description needle
_exptl_crystal_F_000 660
_exptl_crystal_size_max 0.6920
_exptl_crystal_size_mid 0.2114
_exptl_crystal_size_min 0.0927
_refine_diff_density_max 0.524
_refine_diff_density_min -0.556
_refine_diff_density_rms 0.077
_refine_ls_extinction_method none
_refine_ls_goodness_of_fit_ref 1.087
_refine_ls_hydrogen_treatment mixed
_refine_ls_matrix_type full
_refine_ls_number_parameters 224
_refine_ls_number_reflns 3497
_refine_ls_number_restraints 12
_refine_ls_restrained_S_all 1.085
_refine_ls_R_factor_all 0.0572
_refine_ls_R_factor_gt 0.0453
_refine_ls_shift/su_max 0.000
_refine_ls_shift/su_mean 0.000
_refine_ls_structure_factor_coef Fsqd
_refine_ls_weighting_details 'calc w=1/[\s^2^(Fo^2^)+(0.0588P)^2^+1.3013P] where P=(Fo^2^+2Fc^2^)/3'
_refine_ls_weighting_scheme calc
_refine_ls_wR_factor_gt 0.1204
_refine_ls_wR_factor_ref 0.1239
_reflns_number_gt 2809
_reflns_number_total 3497
_reflns_threshold_expression >2sigma(I)
_cod_data_source_file C0DT00901F.TXT
_cod_data_source_block Ib
_cod_original_cell_volume 1331.91(9)
_cod_original_sg_symbol_H-M 'P 21/c '
_cod_database_code 7014487

loop_
_symmetry_equiv_pos_as_xyz
'x, y, z'
'-x, y+1/2, -z+1/2'
'-x, -y, -z'
'x, -y-1/2, z-1/2'

loop_
_atom_site_label
_atom_site_type_symbol
_atom_site_fract_x
_atom_site_fract_y
_atom_site_fract_z
_atom_site_U_iso_or_equiv
_atom_site_adp_type
_atom_site_occupancy
_atom_site_symmetry_multiplicity
_atom_site_calc_flag
_atom_site_refinement_flags
_atom_site_disorder_assembly
_atom_site_disorder_group
C1 C 0.7862(5) 0.16529(11) 0.6973(3) 0.0340(6) Uani 1 1 d . . .
C2 C 0.9331(6) 0.20111(13) 0.6591(4) 0.0441(7) Uani 1 1 d . . .
H2 H 0.9642 0.2327 0.7129 0.053 Uiso 1 1 calc R . .
C3 C 1.0318(6) 0.19060(14) 0.5441(4) 0.0512(8) Uani 1 1 d . . .
H3 H 1.1295 0.2145 0.5209 0.061 Uiso 1 1 calc R . .
C4 C 0.9824(6) 0.14332(14) 0.4631(4) 0.0502(8) Uani 1 1 d . . .
H4 H 1.0501 0.1354 0.3866 0.060 Uiso 1 1 calc R . .
C5 C 0.8355(6) 0.10841(13) 0.4949(4) 0.0453(7) Uani 1 1 d . . .
H5 H 0.8016 0.0777 0.4369 0.054 Uiso 1 1 calc R . .
C6 C 0.7345(5) 0.11781(11) 0.6129(3) 0.0337(6) Uani 1 1 d . A .
C7 C 0.7061(6) 0.17792(13) 0.8267(4) 0.0444(7) Uani 1 1 d . A .
H7A H 0.7515 0.2099 0.8756 0.053 Uiso 1 1 calc R . .
C8 C 0.2505(5) 0.10374(11) 1.0482(3) 0.0349(6) Uani 1 1 d . . .
C9A C 0.4364(16) 0.1458(3) 1.1069(10) 0.0409(18) Uani 0.524(11) 1 d P A 1
C9B C 0.3416(15) 0.1600(3) 1.0534(9) 0.0315(15) Uani 0.476(11) 1 d P A 2
C10A C 0.5933(10) 0.1578(2) 1.0551(7) 0.0365(18) Uani 0.524(11) 1 d P A 1
H10A H 0.663(13) 0.185(4) 1.097(9) 0.055 Uiso 0.524(11) 1 d P A 1
C10B C 0.4464(14) 0.1803(2) 0.9755(9) 0.043(2) Uani 0.476(11) 1 d P A 2
H10B H 0.576(17) 0.208(3) 1.039(12) 0.065 Uiso 0.476(11) 1 d P A 2
C11 C 0.3653(10) 0.18306(19) 1.2233(6) 0.0716(14) Uani 1 1 d D . .
H11A H 0.415(8) 0.1635(16) 1.320(3) 0.086 Uiso 1 1 d D . .
H11B H 0.409(8) 0.2183(7) 1.213(6) 0.086 Uiso 1 1 d D . .
H11C H 0.206(2) 0.1902(19) 1.204(6) 0.086 Uiso 1 1 d D . .
N1 N 0.5778(6) 0.14972(12) 0.8825(4) 0.0556(8) Uani 1 1 d . . .
O1 O 0.5995(4) 0.08245(8) 0.6403(3) 0.0406(5) Uani 1 1 d . . .
O2 O 0.2615(4) 0.07599(9) 0.9327(3) 0.0469(6) Uani 1 1 d . A .
O3 O 0.1285(4) 0.09231(9) 1.1289(3) 0.0470(5) Uani 1 1 d . A .
O4 O 0.2791(4) 0.02194(9) 0.6776(2) 0.0393(5) Uani 1 1 d D . .
H4A H 0.154(3) 0.0141(14) 0.690(3) 0.047 Uiso 1 1 d D . .
H4B H 0.277(5) 0.0219(14) 0.5826(13) 0.047 Uiso 1 1 d D . .
O5 O 0.7339(4) 0.03309(10) 0.9690(3) 0.0604(7) Uani 1 1 d D . .
H5A H 0.722(6) 0.0025(7) 0.998(5) 0.072 Uiso 1 1 d D . .
H5B H 0.867(3) 0.0456(13) 1.001(5) 0.072 Uiso 1 1 d D . .
O6 O 0.1636(4) 0.01126(9) 0.3522(3) 0.0405(5) Uani 1 1 d D . .
H6A H 0.246(5) -0.0149(7) 0.355(4) 0.049 Uiso 1 1 d D . .
H6B H 0.184(6) 0.0364(8) 0.298(4) 0.049 Uiso 1 1 d D . .
Cu1 Cu 0.45204(6) 0.082249(13) 0.79788(4) 0.03447(13) Uani 1 1 d . A .

loop_
_atom_site_aniso_label
_atom_site_aniso_U_11
_atom_site_aniso_U_22
_atom_site_aniso_U_33
_atom_site_aniso_U_23
_atom_site_aniso_U_13
_atom_site_aniso_U_12
C1 0.0344(13) 0.0371(14) 0.0319(13) 0.0037(11) 0.0127(11) -0.0008(11)
C2 0.0475(17) 0.0432(17) 0.0428(16) 0.0040(13) 0.0166(14) -0.0098(13)
C3 0.0546(19) 0.059(2) 0.0498(18) 0.0085(15) 0.0299(16) -0.0106(16)
C4 0.0560(19) 0.060(2) 0.0477(18) 0.0075(15) 0.0347(16) 0.0007(16)
C5 0.0576(19) 0.0437(17) 0.0432(16) 0.0000(13) 0.0281(15) -0.0003(14)
C6 0.0340(13) 0.0385(14) 0.0320(13) 0.0054(11) 0.0153(11) 0.0000(11)
C7 0.0546(18) 0.0421(16) 0.0463(17) -0.0124(13) 0.0297(15) -0.0166(14)
C8 0.0346(14) 0.0386(14) 0.0340(14) -0.0016(11) 0.0146(11) -0.0034(11)
C9A 0.046(4) 0.046(4) 0.035(4) -0.012(3) 0.019(3) -0.014(3)
C9B 0.033(4) 0.033(3) 0.028(3) 0.004(2) 0.010(3) 0.006(3)
C10A 0.035(3) 0.047(4) 0.030(3) -0.012(2) 0.014(2) -0.011(3)
C10B 0.060(5) 0.030(3) 0.049(4) -0.011(3) 0.030(4) -0.007(3)
C11 0.101(3) 0.065(3) 0.075(3) -0.034(2) 0.065(3) -0.037(2)
N1 0.075(2) 0.0552(17) 0.0568(17) -0.0271(14) 0.0498(16) -0.0343(15)
O1 0.0516(12) 0.0395(11) 0.0413(11) -0.0083(8) 0.0296(10) -0.0109(9)
O2 0.0556(13) 0.0468(13) 0.0520(13) -0.0145(10) 0.0365(11) -0.0187(10)
O3 0.0538(13) 0.0518(13) 0.0464(12) -0.0051(10) 0.0313(11) -0.0131(10)
O4 0.0402(11) 0.0485(12) 0.0328(10) -0.0095(9) 0.0166(9) -0.0149(9)
O5 0.0456(13) 0.0543(15) 0.0657(16) 0.0168(13) -0.0029(12) -0.0126(11)
O6 0.0464(12) 0.0428(12) 0.0380(11) -0.0027(9) 0.0218(10) -0.0043(9)
Cu1 0.0383(2) 0.0366(2) 0.0339(2) -0.00691(13) 0.01905(15) -0.00997(13)

loop_
_atom_type_symbol
_atom_type_description
_atom_type_scat_dispersion_real
_atom_type_scat_dispersion_imag
_atom_type_scat_source
C C 0.0033 0.0016 'International Tables Vol C Tables 4.2.6.8 and 6.1.1.4'
H H 0.0000 0.0000 'International Tables Vol C Tables 4.2.6.8 and 6.1.1.4'
N N 0.0061 0.0033 'International Tables Vol C Tables 4.2.6.8 and 6.1.1.4'
O O 0.0106 0.0060 'International Tables Vol C Tables 4.2.6.8 and 6.1.1.4'
Cu Cu 0.3201 1.2651 'International Tables Vol C Tables 4.2.6.8 and 6.1.1.4'

loop_
_geom_angle_atom_site_label_1
_geom_angle_atom_site_label_2
_geom_angle_atom_site_label_3
_geom_angle
_geom_angle_site_symmetry_1
_geom_angle_site_symmetry_3
_geom_angle_publ_flag
C2 C1 C6 119.2(3) . . ?
C2 C1 C7 117.7(3) . . ?
C6 C1 C7 123.1(3) . . ?
C3 C2 C1 121.7(3) . . ?
C3 C2 H2 119.1 . . ?
C1 C2 H2 119.1 . . ?
C2 C3 C4 118.7(3) . . ?
C2 C3 H3 120.7 . . ?
C4 C3 H3 120.7 . . ?
C5 C4 C3 120.8(3) . . ?
C5 C4 H4 119.6 . . ?
C3 C4 H4 119.6 . . ?
C4 C5 C6 121.7(3) . . ?
C4 C5 H5 119.1 . . ?
C6 C5 H5 119.1 . . ?
O1 C6 C5 118.9(3) . . ?
O1 C6 C1 123.2(3) . . ?
C5 C6 C1 117.9(3) . . ?
N1 C7 C1 126.9(3) . . ?
N1 C7 H7A 116.6 . . ?
C1 C7 H7A 116.6 . . ?
O3 C8 O2 122.7(3) . . ?
O3 C8 C9A 119.9(3) . . ?
O2 C8 C9A 116.0(3) . . ?
O3 C8 C9B 119.3(3) . . ?
O2 C8 C9B 115.8(3) . . ?
C9A C8 C9B 27.0(3) . . ?
C10A C9A C8 129.4(6) . . ?
C10A C9A C11 120.8(5) . . ?
C8 C9A C11 108.4(5) . . ?
C10B C9B C8 130.0(6) . . ?
C10B C9B C11 119.0(6) . . ?
C8 C9B C11 107.4(5) . . ?
C9A C10A N1 122.9(6) . . ?
C9A C10A H10A 113(5) . . ?
N1 C10A H10A 114(5) . . ?
C9A C10A H10B 104(4) . . ?
N1 C10A H10B 93(4) . . ?
H10A C10A H10B 40(6) . . ?
C9B C10B N1 123.9(6) . . ?
C9B C10B H10A 98(3) . . ?
N1 C10B H10A 86(3) . . ?
C9B C10B H10B 115(5) . . ?
N1 C10B H10B 101(5) . . ?
H10A C10B H10B 37(5) . . ?
C9A C11 C9B 26.4(3) . . ?
C9A C11 H11A 101(3) . . ?
C9B C11 H11A 124(3) . . ?
C9A C11 H11B 111(3) . . ?
C9B C11 H11B 101(3) . . ?
H11A C11 H11B 125(4) . . ?
C9A C11 H11C 119(3) . . ?
C9B C11 H11C 98(3) . . ?
H11A C11 H11C 105(4) . . ?
H11B C11 H11C 96(4) . . ?
C7 N1 C10A 118.0(3) . . ?
C7 N1 C10B 114.5(4) . . ?
C10A N1 C10B 42.5(4) . . ?
C7 N1 Cu1 124.8(2) . . ?
C10A N1 Cu1 113.4(3) . . ?
C10B N1 Cu1 116.6(3) . . ?
C6 O1 Cu1 128.66(18) . . ?
C8 O2 Cu1 131.00(19) . . ?
Cu1 O4 H4A 118(2) . . ?
Cu1 O4 H4B 112(2) . . ?
H4A O4 H4B 115.1(10) . . ?
Cu1 O5 H5A 127(2) . . ?
Cu1 O5 H5B 117(2) . . ?
H5A O5 H5B 115.5(10) . . ?
H6A O6 H6B 115.5(10) . . ?
O1 Cu1 O2 170.59(9) . . ?
O1 Cu1 N1 93.24(10) . . ?
O2 Cu1 N1 94.59(10) . . ?
O1 Cu1 O4 84.64(9) . . ?
O2 Cu1 O4 86.64(9) . . ?
N1 Cu1 O4 168.41(13) . . ?
O1 Cu1 O5 92.86(11) . . ?
O2 Cu1 O5 91.41(11) . . ?
N1 Cu1 O5 96.65(13) . . ?
O4 Cu1 O5 94.84(9) . . ?

loop_
_geom_bond_atom_site_label_1
_geom_bond_atom_site_label_2
_geom_bond_distance
_geom_bond_site_symmetry_2
_geom_bond_publ_flag
C1 C2 1.409(4) . ?
C1 C6 1.414(4) . ?
C1 C7 1.430(4) . ?
C2 C3 1.376(5) . ?
C2 H2 0.9300 . ?
C3 C4 1.395(5) . ?
C3 H3 0.9300 . ?
C4 C5 1.368(5) . ?
C4 H4 0.9300 . ?
C5 C6 1.405(4) . ?
C5 H5 0.9300 . ?
C6 O1 1.308(3) . ?
C7 N1 1.286(4) . ?
C7 H7A 0.9300 . ?
C8 O3 1.233(3) . ?
C8 O2 1.271(4) . ?
C8 C9A 1.537(7) . ?
C8 C9B 1.547(7) . ?
C9A C10A 1.238(9) . ?
C9A C11 1.575(8) . ?
C9B C10B 1.210(9) . ?
C9B C11 1.585(8) . ?
C10A N1 1.521(6) . ?
C10A H10A 0.84(9) . ?
C10A H10B 1.30(9) . ?
C10B N1 1.548(7) . ?
C10B H10A 1.42(8) . ?
C10B H10B 1.08(10) . ?
C11 H11A 0.958(5) . ?
C11 H11B 0.959(5) . ?
C11 H11C 0.960(5) . ?
N1 Cu1 1.948(3) . ?
O1 Cu1 1.903(2) . ?
O2 Cu1 1.940(2) . ?
O4 Cu1 1.985(2) . ?
O4 H4A 0.840(5) . ?
O4 H4B 0.840(5) . ?
O5 Cu1 2.281(2) . ?
O5 H5A 0.839(5) . ?
O5 H5B 0.839(5) . ?
O6 H6A 0.840(5) . ?
O6 H6B 0.838(5) . ?

loop_
_geom_torsion_atom_site_label_1
_geom_torsion_atom_site_label_2
_geom_torsion_atom_site_label_3
_geom_torsion_atom_site_label_4
_geom_torsion
_geom_torsion_site_symmetry_1
_geom_torsion_site_symmetry_2
_geom_torsion_site_symmetry_3
_geom_torsion_site_symmetry_4
_geom_torsion_publ_flag
C6 C1 C2 C3 -1.5(5) . . . . ?
C7 C1 C2 C3 175.3(3) . . . . ?
C1 C2 C3 C4 0.6(5) . . . . ?
C2 C3 C4 C5 1.2(5) . . . . ?
C3 C4 C5 C6 -2.0(5) . . . . ?
C4 C5 C6 O1 -178.5(3) . . . . ?
C4 C5 C6 C1 1.0(5) . . . . ?
C2 C1 C6 O1 -179.8(3) . . . . ?
C7 C1 C6 O1 3.6(5) . . . . ?
C2 C1 C6 C5 0.7(4) . . . . ?
C7 C1 C6 C5 -175.9(3) . . . . ?
C2 C1 C7 N1 -177.6(4) . . . . ?
C6 C1 C7 N1 -1.0(6) . . . . ?
O3 C8 C9A C10A 169.5(9) . . . . ?
O2 C8 C9A C10A 2.3(13) . . . . ?
C9B C8 C9A C10A -93.9(13) . . . . ?
O3 C8 C9A C11 -24.6(9) . . . . ?
O2 C8 C9A C11 168.3(5) . . . . ?
C9B C8 C9A C11 72.1(10) . . . . ?
O3 C8 C9B C10B -173.4(8) . . . . ?
O2 C8 C9B C10B -9.6(11) . . . . ?
C9A C8 C9B C10B 87.6(12) . . . . ?
O3 C8 C9B C11 28.9(7) . . . . ?
O2 C8 C9B C11 -167.3(4) . . . . ?
C9A C8 C9B C11 -70.1(9) . . . . ?
C8 C9A C10A N1 27.3(14) . . . . ?
C11 C9A C10A N1 -137.2(8) . . . . ?
C8 C9B C10B N1 -18.9(13) . . . . ?
C11 C9B C10B N1 136.7(7) . . . . ?
C10A C9A C11 C9B 95.5(13) . . . . ?
C8 C9A C11 C9B -71.9(9) . . . . ?
C10B C9B C11 C9A -90.8(12) . . . . ?
C8 C9B C11 C9A 69.9(8) . . . . ?
C1 C7 N1 C10A 154.4(4) . . . . ?
C1 C7 N1 C10B -158.0(4) . . . . ?
C1 C7 N1 Cu1 -1.9(6) . . . . ?
C9A C10A N1 C7 157.0(7) . . . . ?
C9A C10A N1 C10B 60.4(8) . . . . ?
C9A C10A N1 Cu1 -44.1(8) . . . . ?
C9B C10B N1 C7 -170.1(7) . . . . ?
C9B C10B N1 C10A -64.7(8) . . . . ?
C9B C10B N1 Cu1 31.7(9) . . . . ?
C5 C6 O1 Cu1 176.4(2) . . . . ?
C1 C6 O1 Cu1 -3.1(4) . . . . ?
O3 C8 O2 Cu1 -175.1(2) . . . . ?
C9A C8 O2 Cu1 -8.4(6) . . . . ?
C9B C8 O2 Cu1 21.7(5) . . . . ?
C6 O1 Cu1 O2 146.8(6) . . . . ?
C6 O1 Cu1 N1 0.5(3) . . . . ?
C6 O1 Cu1 O4 169.0(3) . . . . ?
C6 O1 Cu1 O5 -96.4(3) . . . . ?
C8 O2 Cu1 O1 -154.1(5) . . . . ?
C8 O2 Cu1 N1 -7.9(3) . . . . ?
C8 O2 Cu1 O4 -176.3(3) . . . . ?
C8 O2 Cu1 O5 88.9(3) . . . . ?
C7 N1 Cu1 O1 1.9(4) . . . . ?
C10A N1 Cu1 O1 -155.3(3) . . . . ?
C10B N1 Cu1 O1 157.7(4) . . . . ?
C7 N1 Cu1 O2 -172.8(3) . . . . ?
C10A N1 Cu1 O2 29.9(3) . . . . ?
C10B N1 Cu1 O2 -17.1(4) . . . . ?
C7 N1 Cu1 O4 -77.2(7) . . . . ?
C10A N1 Cu1 O4 125.6(5) . . . . ?
C10B N1 Cu1 O4 78.6(6) . . . . ?
C7 N1 Cu1 O5 95.2(4) . . . . ?
C10A N1 Cu1 O5 -62.1(3) . . . . ?
C10B N1 Cu1 O5 -109.1(4) . . . . ?
